data_7026587
loop_
_publ_author_name
'Moatazedi, Zohreh'
'Katz, Michael J.'
'Leznoff, Daniel B.'

_publ_section_title
;
 Synthesis and characterization of a series of halide-bridged,
 multinuclear iron(II) and cobalt(II) diamido complexes and a dinuclear,
 high-spin cobalt(II) alkyl derivative.
;
_journal_issue 41
_journal_name_full 'Dalton transactions (Cambridge, England : 2003)'
_journal_page_first 9889
_journal_page_last 9896
_journal_paper_doi 10.1039/c0dt00524j
_journal_volume 39
_journal_year 2010
_chemical_formula_moiety 'C24 H60 Br4 Co4 N4 O2 Si4'
_chemical_formula_sum 'C24 H60 Br4 Co4 N4 O2 Si4'
_chemical_formula_weight 1104.46
_chemical_name_systematic ?
_space_group_IT_number 14
_symmetry_cell_setting monoclinic
_symmetry_space_group_name_Hall '-P 2yn'
_symmetry_space_group_name_H-M 'P 1 21/n 1'
_atom_sites_solution_hydrogens geom
_atom_sites_solution_primary direct
_cell_angle_alpha 90
_cell_angle_beta 104.2860(10)
_cell_angle_gamma 90
_cell_formula_units_Z 2
_cell_length_a 9.9296(2)
_cell_length_b 14.2666(3)
_cell_length_c 15.5281(3)
_cell_measurement_reflns_used 9935
_cell_measurement_temperature 149(2)
_cell_measurement_theta_max 35.34
_cell_measurement_theta_min 2.55
_cell_volume 2131.71(8)
_computing_cell_refinement ' Bruker SMART APEX II'
_computing_data_collection ' Bruker SMART APEX II'
_computing_data_reduction ' Bruker SMART APEX II'
_computing_molecular_graphics 'CAMERON (Watkin et al., 1996)'
_computing_publication_material 'CRYSTALS (Betteridge et al., 2003)'
_computing_structure_refinement 'CRYSTALS (Betteridge et al., 2003)'
_computing_structure_solution ' SIR92 (Altomare et al, 1994)'
_diffrn_ambient_temperature 149(2)
_diffrn_detector_type 'APEX II CCD'
_diffrn_measured_fraction_theta_full 0.995
_diffrn_measured_fraction_theta_max 0.991
_diffrn_measurement_device_type 'Bruker Smart APEX II'
_diffrn_measurement_method '\w and \f scans'
_diffrn_radiation_monochromator graphite
_diffrn_radiation_type 'Mo K\a'
_diffrn_radiation_wavelength 0.70930
_diffrn_reflns_av_R_equivalents 0.038
_diffrn_reflns_limit_h_max 16
_diffrn_reflns_limit_h_min -16
_diffrn_reflns_limit_k_max 23
_diffrn_reflns_limit_k_min -23
_diffrn_reflns_limit_l_max 26
_diffrn_reflns_limit_l_min -26
_diffrn_reflns_number 88444
_diffrn_reflns_theta_full 34.480
_diffrn_reflns_theta_max 36.681
_diffrn_reflns_theta_min 1.967
_exptl_absorpt_coefficient_mu 5.417
_exptl_absorpt_correction_T_max 0.7461
_exptl_absorpt_correction_T_min 0.4997
_exptl_absorpt_correction_type multi-scan
_exptl_crystal_colour blue
_exptl_crystal_density_diffrn 1.721
_exptl_crystal_description cube
_exptl_crystal_F_000 1104
_exptl_crystal_size_max 0.50
_exptl_crystal_size_mid 0.13
_exptl_crystal_size_min 0.10
_refine_diff_density_max 0.74
_refine_diff_density_min -0.63
_refine_ls_extinction_coef 12.0(20)
_refine_ls_extinction_method 'Larson (1970), Equation 22'
_refine_ls_goodness_of_fit_ref 0.7141
_refine_ls_hydrogen_treatment constr
_refine_ls_matrix_type full
_refine_ls_number_parameters 192
_refine_ls_number_reflns 6474
_refine_ls_number_restraints 0
_refine_ls_R_factor_all 0.0452
_refine_ls_R_factor_gt 0.0224
_refine_ls_shift/su_max 0.0019217
_refine_ls_shift/su_mean 0.0150124
_refine_ls_structure_factor_coef F
_refine_ls_weighting_details
;
Method= Modified Sheldrick
w=1/[\s^2^(F)]
;
_refine_ls_weighting_scheme calc
_refine_ls_wR_factor_all 0.0257
_refine_ls_wR_factor_gt 0.0216
_refine_ls_wR_factor_ref 0.0213
_reflns_limit_h_max 16
_reflns_limit_h_min -16
_reflns_limit_k_max 23
_reflns_limit_k_min 0
_reflns_limit_l_max 26
_reflns_limit_l_min 0
_reflns_number_gt 6873
_reflns_number_total 10515
_reflns_threshold_expression I>2.0\s(I)
_oxford_diffrn_Wilson_B_factor 1.47
_oxford_diffrn_Wilson_scale 7.02
_oxford_refine_ls_r_factor_ref 0.0211
_oxford_refine_ls_scale 0.30235(17)
_oxford_reflns_number_all 10515
_oxford_reflns_threshold_expression_ref I>2.5\s(I)
_cod_data_source_file c0dt00524j.txt
_cod_data_source_block {[(tBut)2NON]Co2Br2}2
_cod_depositor_comments
;
The following automatic conversions were performed:

'_symmetry_cell_setting' value 'Monoclinic' changed to 'monoclinic'
according to /home/saulius/struct/CIF-dictionaries/cif_core.dic
dictionary named 'cif_core.dic' version 2.4.2 from
2011-04-26.

'_refine_ls_matrix_type' value 'Full' changed to 'full'
according to /home/saulius/struct/CIF-dictionaries/cif_core.dic
dictionary named 'cif_core.dic' version 2.4.2 from 2011-04-26.

Automatic conversion script
Id: cif_fix_values 1891 2012-01-12 08:04:46Z andrius 
;
_cod_original_sg_symbol_H-M 'P 1 21/n 1 '
_cod_database_code 7026587

loop_
_symmetry_equiv_pos_as_xyz
x,y,z
-x,-y,-z
-x+1/2,y+1/2,-z+1/2
x+1/2,-y+1/2,z+1/2

loop_
_atom_site_label
_atom_site_type_symbol
_atom_site_fract_x
_atom_site_fract_y
_atom_site_fract_z
_atom_site_U_iso_or_equiv
_atom_site_occupancy
_atom_site_adp_type
_atom_site_refinement_flags_posn
Co1 Co 0.53398(2) 0.896771(14) 0.443228(13) 0.0147 1.0000 Uani .
Co2 Co 0.67614(2) 0.749726(15) 0.423176(14) 0.0188 1.0000 Uani .
Br1 Br 0.343733(15) 1.010829(11) 0.420044(10) 0.0197 1.0000 Uani .
Br2 Br 0.80170(2) 0.615982(14) 0.411360(16) 0.0418 1.0000 Uani .
Si1 Si 0.52767(4) 0.85582(3) 0.26005(3) 0.0179 1.0000 Uani .
Si2 Si 0.36982(4) 0.73333(3) 0.37046(3) 0.0186 1.0000 Uani .
N1 N 0.65815(12) 0.87090(9) 0.35919(8) 0.0161 1.0000 Uani .
N2 N 0.50334(12) 0.75915(9) 0.46507(8) 0.0162 1.0000 Uani .
O1 O 0.40251(10) 0.81541(7) 0.30326(7) 0.0180 1.0000 Uani .
C1 C 0.46453(17) 0.96452(13) 0.19972(11) 0.0269 1.0000 Uani .
C2 C 0.56702(19) 0.76610(14) 0.18299(12) 0.0337 1.0000 Uani .
C3 C 0.19122(16) 0.75198(14) 0.38286(13) 0.0321 1.0000 Uani .
C4 C 0.38425(19) 0.61653(12) 0.32066(13) 0.0313 1.0000 Uani .
C11 C 0.79425(15) 0.91947(11) 0.36393(11) 0.0200 1.0000 Uani .
C21 C 0.51055(17) 0.71987(11) 0.55584(10) 0.0219 1.0000 Uani .
C111 C 0.85129(17) 0.89039(14) 0.28459(12) 0.0308 1.0000 Uani .
C112 C 0.89833(15) 0.88884(12) 0.44941(11) 0.0244 1.0000 Uani .
C113 C 0.77691(17) 1.02535(12) 0.36414(12) 0.0265 1.0000 Uani .
C211 C 0.4642(2) 0.61755(12) 0.54901(13) 0.0341 1.0000 Uani .
C212 C 0.41852(19) 0.77749(13) 0.60142(12) 0.0294 1.0000 Uani .
C213 C 0.66021(18) 0.72457(13) 0.61104(11) 0.0295 1.0000 Uani .
H11 H 0.4330 1.0070 0.2378 0.0359(11) 1.0000 Uiso R
H12 H 0.5356 0.9920 0.1778 0.0360(11) 1.0000 Uiso R
H13 H 0.3879 0.9483 0.1520 0.0363(11) 1.0000 Uiso R
H21 H 0.4819 0.7423 0.1467 0.0482(11) 1.0000 Uiso R
H22 H 0.6182 0.7147 0.2147 0.0494(11) 1.0000 Uiso R
H23 H 0.6208 0.7927 0.1471 0.0479(11) 1.0000 Uiso R
H31 H 0.1816 0.8152 0.4063 0.0453(11) 1.0000 Uiso R
H32 H 0.1682 0.7057 0.4232 0.0452(11) 1.0000 Uiso R
H33 H 0.1259 0.7456 0.3258 0.0455(11) 1.0000 Uiso R
H41 H 0.3272 0.6140 0.2602 0.0412(11) 1.0000 Uiso R
H42 H 0.4769 0.6027 0.3194 0.0414(11) 1.0000 Uiso R
H43 H 0.3559 0.5671 0.3546 0.0425(11) 1.0000 Uiso R
H1111 H 0.8598 0.8229 0.2815 0.0444(11) 1.0000 Uiso R
H1112 H 0.7880 0.9128 0.2298 0.0434(11) 1.0000 Uiso R
H1113 H 0.9428 0.9182 0.2902 0.0430(11) 1.0000 Uiso R
H1121 H 0.9843 0.9217 0.4554 0.0312(11) 1.0000 Uiso R
H1122 H 0.9123 0.8193 0.4493 0.0306(11) 1.0000 Uiso R
H1123 H 0.8642 0.9054 0.5005 0.0300(11) 1.0000 Uiso R
H1131 H 0.8653 1.0560 0.3674 0.0351(11) 1.0000 Uiso R
H1132 H 0.7404 1.0456 0.4145 0.0352(11) 1.0000 Uiso R
H1133 H 0.7121 1.0452 0.3099 0.0361(11) 1.0000 Uiso R
H2111 H 0.5191 0.5845 0.5179 0.0486(11) 1.0000 Uiso R
H2112 H 0.4770 0.5922 0.6059 0.0473(11) 1.0000 Uiso R
H2113 H 0.3683 0.6113 0.5170 0.0467(11) 1.0000 Uiso R
H2121 H 0.4518 0.8402 0.6080 0.0408(11) 1.0000 Uiso R
H2122 H 0.4250 0.7510 0.6589 0.0417(11) 1.0000 Uiso R
H2123 H 0.3239 0.7760 0.5692 0.0422(11) 1.0000 Uiso R
H2131 H 0.6648 0.7018 0.6695 0.0383(11) 1.0000 Uiso R
H2132 H 0.7186 0.6866 0.5835 0.0391(11) 1.0000 Uiso R
H2133 H 0.6934 0.7891 0.6150 0.0388(11) 1.0000 Uiso R

loop_
_atom_site_aniso_label
_atom_site_aniso_U_11
_atom_site_aniso_U_22
_atom_site_aniso_U_33
_atom_site_aniso_U_23
_atom_site_aniso_U_13
_atom_site_aniso_U_12
Co1 0.01712(9) 0.01252(9) 0.01501(9) -0.00073(7) 0.00528(7) 0.00281(7)
Co2 0.01805(9) 0.01623(9) 0.02182(10) -0.00194(8) 0.00460(7) 0.00475(8)
Br1 0.02145(7) 0.01833(7) 0.01747(7) -0.00382(6) 0.00128(5) 0.00665(6)
Br2 0.04119(11) 0.02870(10) 0.05669(14) -0.00804(9) 0.01441(10) 0.01750(8)
Si1 0.01834(18) 0.0212(2) 0.01434(18) -0.00243(16) 0.00460(15) 0.00039(16)
Si2 0.01724(18) 0.0161(2) 0.0211(2) 0.00115(16) 0.00221(15) -0.00102(15)
N1 0.0152(5) 0.0183(6) 0.0152(6) -0.0028(5) 0.0044(4) 0.0002(4)
N2 0.0194(6) 0.0134(6) 0.0162(6) 0.0005(5) 0.0051(5) 0.0019(4)
O1 0.0171(5) 0.0187(5) 0.0171(5) 0.0009(4) 0.0023(4) -0.0005(4)
C1 0.0261(8) 0.0320(9) 0.0217(8) 0.0073(7) 0.0045(6) -0.0016(7)
C2 0.0314(9) 0.0445(12) 0.0252(9) -0.0165(8) 0.0067(7) 0.0021(8)
C3 0.0195(7) 0.0394(10) 0.0375(10) 0.0094(9) 0.0073(7) -0.0017(7)
C4 0.0355(9) 0.0200(8) 0.0328(9) -0.0045(7) -0.0021(7) -0.0037(7)
C11 0.0170(6) 0.0225(7) 0.0215(7) -0.0028(6) 0.0067(6) -0.0012(6)
C21 0.0299(8) 0.0177(7) 0.0182(7) 0.0049(6) 0.0060(6) 0.0038(6)
C111 0.0238(8) 0.0432(11) 0.0294(9) -0.0074(8) 0.0140(7) -0.0036(7)
C112 0.0174(7) 0.0268(8) 0.0277(8) -0.0051(7) 0.0031(6) 0.0000(6)
C113 0.0269(8) 0.0219(8) 0.0308(9) -0.0005(7) 0.0072(7) -0.0044(6)
C211 0.0508(11) 0.0200(8) 0.0306(9) 0.0075(7) 0.0085(8) 0.0007(8)
C212 0.0392(10) 0.0287(9) 0.0246(8) 0.0059(7) 0.0160(7) 0.0046(7)
C213 0.0361(9) 0.0285(9) 0.0197(8) 0.0032(7) -0.0013(7) 0.0090(7)

loop_
_atom_type_symbol
_atom_type_scat_dispersion_real
_atom_type_scat_dispersion_imag
_atom_type_scat_Cromer_Mann_a1
_atom_type_scat_Cromer_Mann_b1
_atom_type_scat_Cromer_Mann_a2
_atom_type_scat_Cromer_Mann_b2
_atom_type_scat_Cromer_Mann_a3
_atom_type_scat_Cromer_Mann_b3
_atom_type_scat_Cromer_Mann_a4
_atom_type_scat_Cromer_Mann_b4
_atom_type_scat_Cromer_Mann_c
_atom_type_scat_source
C 0.0033 0.0016 2.3100 20.8439 1.0200 10.2075 1.5886 0.5687 0.8650 51.6512 0.2156 'International Tables Vol C 4.2.6.8 and 6.1.1.4'
H 0.0000 0.0000 0.4930 10.5109 0.3229 26.1257 0.1402 3.1424 0.0408 57.7998 0.0030 'International Tables Vol C 4.2.6.8 and 6.1.1.4'
N 0.0061 0.0033 12.2126 0.0057 3.1322 9.8933 2.0125 28.9975 1.1663 0.5826 -11.5290 'International Tables Vol C 4.2.6.8 and 6.1.1.4'
O 0.0106 0.0060 3.0485 13.2771 2.2868 5.7011 1.5463 0.3239 0.8670 32.9089 0.2508 'International Tables Vol C 4.2.6.8 and 6.1.1.4'
Si 0.0817 0.0704 6.2915 2.4386 3.0353 32.3337 1.9891 0.6785 1.5410 81.6937 1.1407 'International Tables Vol C 4.2.6.8 and 6.1.1.4'
Co 0.3494 0.9721 12.2841 4.2791 7.3409 0.2784 4.0034 13.5359 2.3488 71.1692 1.0118 'International Tables Vol C 4.2.6.8 and 6.1.1.4'
Br -0.2901 2.4595 17.1789 2.1723 5.2358 16.5796 5.6377 0.2609 3.9851 41.4328 2.9557 'International Tables Vol C 4.2.6.8 and 6.1.1.4'

loop_
_geom_angle_atom_site_label_1
_geom_angle_site_symmetry_1
_geom_angle_atom_site_label_2
_geom_angle_atom_site_label_3
_geom_angle_site_symmetry_3
_geom_angle
_geom_angle_publ_flag
Br1 2_676 Co1 Co2 . 111.019(9) yes
Br1 2_676 Co1 Br1 . 88.302(8) yes
Co2 . Co1 Br1 . 160.574(11) yes
Br1 2_676 Co1 N1 . 112.92(3) yes
Co2 . Co1 N1 . 48.89(4) yes
Br1 . Co1 N1 . 126.31(4) yes
Br1 2_676 Co1 N2 . 115.04(4) yes
Co2 . Co1 N2 . 49.05(3) yes
Br1 . Co1 N2 . 121.68(3) yes
N1 . Co1 N2 . 94.08(5) yes
Br1 2_676 Co1 O1 . 175.88(3) yes
Co2 . Co1 O1 . 72.87(2) yes
Br1 . Co1 O1 . 87.87(2) yes
N1 . Co1 O1 . 68.38(4) yes
N2 . Co1 O1 . 68.40(4) yes
Br1 2_676 Co1 Co1 2_676 43.175(6) yes
Co2 . Co1 Co1 2_676 154.140(12) yes
Br1 . Co1 Co1 2_676 45.127(6) yes
N1 . Co1 Co1 2_676 132.95(4) yes
N2 . Co1 Co1 2_676 131.27(4) yes
O1 . Co1 Co1 2_676 132.97(3) yes
Co1 . Co2 Br2 . 177.403(12) yes
Co1 . Co2 N1 . 50.85(3) yes
Br2 . Co2 N1 . 131.66(4) yes
Co1 . Co2 N2 . 50.55(4) yes
Br2 . Co2 N2 . 127.53(4) yes
N1 . Co2 N2 . 97.30(5) yes
Co1 . Co2 O1 . 52.58(2) yes
Br2 . Co2 O1 . 128.63(2) yes
N1 . Co2 O1 . 57.78(4) yes
N2 . Co2 O1 . 57.66(4) yes
Co1 2_676 Br1 Co1 . 91.698(8) yes
N1 . Si1 O1 . 98.74(6) yes
N1 . Si1 C1 . 115.23(7) yes
O1 . Si1 C1 . 107.72(7) yes
N1 . Si1 C2 . 114.85(7) yes
O1 . Si1 C2 . 108.63(8) yes
C1 . Si1 C2 . 110.61(9) yes
N2 . Si2 O1 . 98.86(6) yes
N2 . Si2 C3 . 115.31(8) yes
O1 . Si2 C3 . 107.84(7) yes
N2 . Si2 C4 . 114.60(7) yes
O1 . Si2 C4 . 108.99(7) yes
C3 . Si2 C4 . 110.30(9) yes
Co1 . N1 Co2 . 80.26(5) yes
Co1 . N1 Si1 . 98.68(5) yes
Co2 . N1 Si1 . 106.70(6) yes
Co1 . N1 C11 . 124.30(9) yes
Co2 . N1 C11 . 114.14(9) yes
Si1 . N1 C11 . 123.81(10) yes
Co1 . N2 Co2 . 80.40(5) yes
Co1 . N2 Si2 . 100.17(6) yes
Co2 . N2 Si2 . 104.28(6) yes
Co1 . N2 C21 . 122.94(10) yes
Co2 . N2 C21 . 115.95(9) yes
Si2 . N2 C21 . 123.88(10) yes
Co1 . O1 Si1 . 84.74(4) yes
Co1 . O1 Si2 . 85.57(4) yes
Si1 . O1 Si2 . 141.89(7) yes
Co1 . O1 Co2 . 54.55(2) yes
Si1 . O1 Co2 . 73.05(4) yes
Si2 . O1 Co2 . 71.33(4) yes
Si1 . C1 H11 . 110.1 no
Si1 . C1 H12 . 110.1 no
H11 . C1 H12 . 110.5 no
Si1 . C1 H13 . 107.4 no
H11 . C1 H13 . 108.5 no
H12 . C1 H13 . 110.3 no
Si1 . C2 H21 . 109.2 no
Si1 . C2 H22 . 111.4 no
H21 . C2 H22 . 108.2 no
Si1 . C2 H23 . 110.1 no
H21 . C2 H23 . 110.0 no
H22 . C2 H23 . 107.9 no
Si2 . C3 H31 . 110.6 no
Si2 . C3 H32 . 110.6 no
H31 . C3 H32 . 108.9 no
Si2 . C3 H33 . 109.6 no
H31 . C3 H33 . 108.7 no
H32 . C3 H33 . 108.3 no
Si2 . C4 H41 . 110.5 no
Si2 . C4 H42 . 111.8 no
H41 . C4 H42 . 108.1 no
Si2 . C4 H43 . 111.5 no
H41 . C4 H43 . 108.8 no
H42 . C4 H43 . 106.0 no
N1 . C11 C111 . 109.96(13) yes
N1 . C11 C112 . 108.48(12) yes
C111 . C11 C112 . 108.36(13) yes
N1 . C11 C113 . 110.91(12) yes
C111 . C11 C113 . 109.56(14) yes
C112 . C11 C113 . 109.53(14) yes
N2 . C21 C211 . 110.35(14) yes
N2 . C21 C212 . 109.80(12) yes
C211 . C21 C212 . 110.02(14) yes
N2 . C21 C213 . 109.01(13) yes
C211 . C21 C213 . 108.47(14) yes
C212 . C21 C213 . 109.15(14) yes
C11 . C111 H1111 . 111.2 no
C11 . C111 H1112 . 108.9 no
H1111 . C111 H1112 . 109.1 no
C11 . C111 H1113 . 109.8 no
H1111 . C111 H1113 . 108.6 no
H1112 . C111 H1113 . 109.2 no
C11 . C112 H1121 . 109.8 no
C11 . C112 H1122 . 110.2 no
H1121 . C112 H1122 . 111.3 no
C11 . C112 H1123 . 110.1 no
H1121 . C112 H1123 . 106.6 no
H1122 . C112 H1123 . 108.7 no
C11 . C113 H1131 . 110.3 no
C11 . C113 H1132 . 111.0 no
H1131 . C113 H1132 . 109.4 no
C11 . C113 H1133 . 109.9 no
H1131 . C113 H1133 . 108.2 no
H1132 . C113 H1133 . 108.1 no
C21 . C211 H2111 . 108.2 no
C21 . C211 H2112 . 109.6 no
H2111 . C211 H2112 . 109.4 no
C21 . C211 H2113 . 111.5 no
H2111 . C211 H2113 . 108.3 no
H2112 . C211 H2113 . 109.8 no
C21 . C212 H2121 . 108.9 no
C21 . C212 H2122 . 108.0 no
H2121 . C212 H2122 . 109.3 no
C21 . C212 H2123 . 111.8 no
H2121 . C212 H2123 . 110.6 no
H2122 . C212 H2123 . 108.3 no
C21 . C213 H2131 . 109.4 no
C21 . C213 H2132 . 109.6 no
H2131 . C213 H2132 . 109.7 no
C21 . C213 H2133 . 110.2 no
H2131 . C213 H2133 . 109.0 no
H2132 . C213 H2133 . 109.0 no

loop_
_geom_bond_atom_site_label_1
_geom_bond_atom_site_label_2
_geom_bond_site_symmetry_2
_geom_bond_distance
_geom_bond_publ_flag
Co1 Br1 2_676 2.5392(3) yes
Co1 Co2 . 2.5899(3) yes
Co1 Br1 . 2.4516(2) yes
Co1 N1 . 2.0379(12) yes
Co1 N2 . 2.0281(12) yes
Co1 O1 . 2.5248(10) yes
Co1 Co1 2_676 3.5815(4) yes
Co2 Br2 . 2.3112(3) yes
Co2 N1 . 1.9799(13) yes
Co2 N2 . 1.9840(12) yes
Co2 O1 . 3.0382(10) yes
Si1 N1 . 1.7636(13) yes
Si1 O1 . 1.6549(11) yes
Si1 C1 . 1.8402(17) yes
Si1 C2 . 1.8583(17) yes
Si2 N2 . 1.7579(13) yes
Si2 O1 . 1.6531(11) yes
Si2 C3 . 1.8497(16) yes
Si2 C4 . 1.8573(17) yes
N1 C11 . 1.5043(18) yes
N2 C21 . 1.5021(19) yes
C1 H11 . 0.952 no
C1 H12 . 0.942 no
C1 H13 . 0.951 no
C2 H21 . 0.956 no
C2 H22 . 0.956 no
C2 H23 . 0.941 no
C3 H31 . 0.986 no
C3 H32 . 0.975 no
C3 H33 . 0.964 no
C4 H41 . 0.970 no
C4 H42 . 0.946 no
C4 H43 . 0.963 no
C11 C111 . 1.535(2) yes
C11 C112 . 1.531(2) yes
C11 C113 . 1.520(2) yes
C21 C211 . 1.527(2) yes
C21 C212 . 1.527(2) yes
C21 C213 . 1.523(2) yes
C111 H1111 . 0.968 no
C111 H1112 . 0.978 no
C111 H1113 . 0.976 no
C112 H1121 . 0.958 no
C112 H1122 . 1.001 no
C112 H1123 . 0.966 no
C113 H1131 . 0.970 no
C113 H1132 . 0.984 no
C113 H1133 . 0.968 no
C211 H2111 . 0.940 no
C211 H2112 . 0.934 no
C211 H2113 . 0.963 no
C212 H2121 . 0.950 no
C212 H2122 . 0.957 no
C212 H2123 . 0.950 no
C213 H2131 . 0.954 no
C213 H2132 . 0.967 no
C213 H2133 . 0.974 no
